data_2228251
loop_
_publ_author_name
'Chen, Shui-Sheng'
'Yang, Sen-Lin'
'Zhang, Shu-Ping'
'Lu, Zi-Qiang'

_publ_section_title
;
 Poly[bis[\m-1,4-bis(1<i>H</i>-imidazol-5-yl)benzene-\k^2^<i>N</i>^3^:<i>N</i>^3'^]diformatomanganese(II)]
;
_journal_coeditor_code BX2313
_journal_issue 12
_journal_name_full 'Acta Crystallographica Section E'
_journal_page_first m1501
_journal_page_last m1502
_journal_paper_doi 10.1107/S1600536810044053
_journal_volume 66
_journal_year 2010
_chemical_formula_iupac '[Mn (C H O2)2 (C24 H20 N8)2]'
_chemical_formula_moiety 'C26 H22 Mn N8 O4'
_chemical_formula_sum 'C26 H22 Mn N8 O4'
_chemical_formula_weight 565.46
_chemical_name_systematic
;
Poly[bis[\m-1,4-bis(1<i>H</i>-imidazol-5-yl)benzene-
\k^2^<i>N</i>^3^:<i>N</i>^3'^]diformatomanganese(II)]
;
_space_group_IT_number 14
_symmetry_cell_setting monoclinic
_symmetry_space_group_name_Hall '-P 2ybc'
_symmetry_space_group_name_H-M 'P 1 21/c 1'
_atom_sites_solution_hydrogens geom
_atom_sites_solution_primary direct
_atom_sites_solution_secondary difmap
_audit_creation_method SHELXL-97
_cell_angle_alpha 90.00
_cell_angle_beta 100.704(2)
_cell_angle_gamma 90.00
_cell_formula_units_Z 2
_cell_length_a 7.3240(8)
_cell_length_b 12.1313(13)
_cell_length_c 14.1802(15)
_cell_measurement_reflns_used 3510
_cell_measurement_temperature 293(2)
_cell_measurement_theta_max 28.24
_cell_measurement_theta_min 2.226
_cell_volume 1238.0(2)
_computing_cell_refinement 'SAINT (Bruker, 2003)'
_computing_data_collection 'APEX2 (Bruker, 2003)'
_computing_data_reduction 'SAINT (Bruker, 2003)'
_computing_molecular_graphics 'SHELXTL (Sheldrick, 2008)'
_computing_publication_material 'SHELXTL (Sheldrick, 2008)'
_computing_structure_refinement 'SHELXL97 (Sheldrick, 2008)'
_computing_structure_solution 'SHELXS97 (Sheldrick, 2008)'
_diffrn_ambient_temperature 293(2)
_diffrn_measured_fraction_theta_full 0.997
_diffrn_measured_fraction_theta_max 0.997
_diffrn_measurement_device_type 'Bruker SMART APEXII CCD'
_diffrn_measurement_method '\f and \w scans'
_diffrn_radiation_monochromator graphite
_diffrn_radiation_source 'fine-focus sealed tube'
_diffrn_radiation_type MoK\a
_diffrn_radiation_wavelength 0.71073
_diffrn_reflns_av_R_equivalents 0.0429
_diffrn_reflns_av_sigmaI/netI 0.0364
_diffrn_reflns_limit_h_max 4
_diffrn_reflns_limit_h_min -9
_diffrn_reflns_limit_k_max 14
_diffrn_reflns_limit_k_min -14
_diffrn_reflns_limit_l_max 17
_diffrn_reflns_limit_l_min -17
_diffrn_reflns_number 6495
_diffrn_reflns_theta_full 26.00
_diffrn_reflns_theta_max 26.00
_diffrn_reflns_theta_min 2.23
_exptl_absorpt_coefficient_mu 0.585
_exptl_absorpt_correction_T_max 0.9331
_exptl_absorpt_correction_T_min 0.8871
_exptl_absorpt_correction_type multi-scan
_exptl_absorpt_process_details '(SADABS; Sheldrick, 1996)'
_exptl_crystal_colour brown
_exptl_crystal_density_diffrn 1.517
_exptl_crystal_density_method 'not measured'
_exptl_crystal_description block
_exptl_crystal_F_000 582
_exptl_crystal_size_max 0.21
_exptl_crystal_size_mid 0.16
_exptl_crystal_size_min 0.12
_refine_diff_density_max 0.304
_refine_diff_density_min -0.254
_refine_ls_extinction_method none
_refine_ls_goodness_of_fit_ref 1.064
_refine_ls_hydrogen_treatment constr
_refine_ls_matrix_type full
_refine_ls_number_parameters 178
_refine_ls_number_reflns 2420
_refine_ls_number_restraints 0
_refine_ls_restrained_S_all 1.064
_refine_ls_R_factor_all 0.0406
_refine_ls_R_factor_gt 0.0360
_refine_ls_shift/su_max 0.000
_refine_ls_shift/su_mean 0.000
_refine_ls_structure_factor_coef Fsqd
_refine_ls_weighting_details 'calc w=1/[\s^2^(Fo^2^)+(0.0581P)^2^+0.2300P] where P=(Fo^2^+2Fc^2^)/3'
_refine_ls_weighting_scheme calc
_refine_ls_wR_factor_gt 0.0980
_refine_ls_wR_factor_ref 0.1009
_reflns_number_gt 2196
_reflns_number_total 2420
_reflns_threshold_expression I>2\s(I)
_cod_data_source_file bx2313.cif
_cod_data_source_block I
_cod_original_sg_symbol_H-M 'P 21/c'
_cod_database_code 2228251
_cod_database_fobs_code 2228251

loop_
_symmetry_equiv_pos_as_xyz
'x, y, z'
'-x, y+1/2, -z+1/2'
'-x, -y, -z'
'x, -y-1/2, z-1/2'

loop_
_atom_site_type_symbol
_atom_site_label
_atom_site_fract_x
_atom_site_fract_y
_atom_site_fract_z
_atom_site_U_iso_or_equiv
_atom_site_adp_type
_atom_site_calc_flag
_atom_site_refinement_flags
_atom_site_occupancy
_atom_site_disorder_assembly
_atom_site_disorder_group
C C1 0.7024(3) 0.61227(17) 0.34180(14) 0.0363(5) Uani d . 1 . .
H H1 0.7649 0.6613 0.3869 0.044 Uiso calc R 1 . .
C C2 0.5906(3) 0.53538(16) 0.20304(13) 0.0292(4) Uani d . 1 . .
C C3 0.5424(3) 0.47633(17) 0.27654(14) 0.0319(5) Uani d . 1 . .
H H3 0.4721 0.4120 0.2690 0.038 Uiso calc R 1 . .
C C4 0.5462(3) 0.51810(15) 0.09923(14) 0.0265(4) Uani d . 1 . .
C C5 0.5767(3) 0.59952(16) 0.03487(13) 0.0289(4) Uani d . 1 . .
H H5 0.6284 0.6666 0.0576 0.035 Uiso calc R 1 . .
C C6 0.5306(3) 0.58109(16) -0.06262(13) 0.0298(4) Uani d . 1 . .
H H6 0.5514 0.6364 -0.1048 0.036 Uiso calc R 1 . .
C C7 0.2276(3) 0.66265(16) 0.35944(15) 0.0386(5) Uani d . 1 . .
H H7 0.2459 0.6234 0.3056 0.046 Uiso calc R 1 . .
C C8 0.1345(3) 0.79075(15) 0.44854(14) 0.0292(4) Uani d . 1 . .
C C9 0.2315(3) 0.71098(15) 0.50414(14) 0.0323(4) Uani d . 1 . .
H H9 0.2541 0.7105 0.5709 0.039 Uiso calc R 1 . .
C C10 0.0609(3) 0.89682(15) 0.47356(14) 0.0290(4) Uani d . 1 . .
C C11 -0.0078(3) 0.97491(17) 0.40435(16) 0.0351(5) Uani d . 1 . .
H H11 -0.0133 0.9588 0.3398 0.042 Uiso calc R 1 . .
C C12 -0.0679(3) 1.07637(16) 0.43069(15) 0.0355(5) Uani d . 1 . .
H H12 -0.1139 1.1276 0.3834 0.043 Uiso calc R 1 . .
C C13 0.1608(3) 0.36826(16) 0.37714(14) 0.0339(5) Uani d . 1 . .
H H13 0.0769 0.4215 0.3893 0.041 Uiso calc R 1 . .
Mn Mn1 0.5000 0.5000 0.5000 0.02250(15) Uani d S 1 . .
N N1 0.6124(3) 0.52515(14) 0.36355(12) 0.0330(4) Uani d . 1 . .
N N2 0.6934(3) 0.62227(14) 0.24675(11) 0.0351(4) Uani d . 1 . .
H H2 0.7431 0.6738 0.2183 0.042 Uiso calc R 1 . .
N N3 0.2911(2) 0.63150(13) 0.44833(12) 0.0317(4) Uani d . 1 . .
N N4 0.1335(2) 0.75759(14) 0.35583(12) 0.0350(4) Uani d . 1 . .
H H4 0.0817 0.7917 0.3047 0.042 Uiso calc R 1 . .
O O1 0.3183(2) 0.37154(11) 0.42634(10) 0.0378(4) Uani d . 1 . .
O O2 0.1041(2) 0.30061(13) 0.31300(11) 0.0461(4) Uani d . 1 . .

loop_
_atom_site_aniso_label
_atom_site_aniso_U_11
_atom_site_aniso_U_22
_atom_site_aniso_U_33
_atom_site_aniso_U_12
_atom_site_aniso_U_13
_atom_site_aniso_U_23
C1 0.0449(12) 0.0407(11) 0.0220(10) -0.0042(10) 0.0024(9) -0.0056(8)
C2 0.0326(10) 0.0325(10) 0.0223(10) 0.0011(8) 0.0050(8) -0.0028(8)
C3 0.0420(12) 0.0318(10) 0.0222(10) -0.0031(9) 0.0068(9) -0.0030(8)
C4 0.0282(10) 0.0307(9) 0.0206(9) 0.0025(8) 0.0048(8) -0.0009(7)
C5 0.0344(11) 0.0270(9) 0.0245(10) -0.0020(8) 0.0035(8) -0.0031(7)
C6 0.0363(11) 0.0309(10) 0.0225(9) -0.0007(8) 0.0061(8) 0.0037(7)
C7 0.0481(13) 0.0319(11) 0.0323(11) 0.0115(10) -0.0014(9) -0.0050(9)
C8 0.0278(10) 0.0256(9) 0.0326(10) 0.0020(8) 0.0016(8) -0.0003(8)
C9 0.0405(11) 0.0295(10) 0.0261(10) 0.0054(9) 0.0037(8) 0.0000(8)
C10 0.0247(9) 0.0247(9) 0.0367(11) 0.0029(7) 0.0031(8) 0.0002(8)
C11 0.0402(12) 0.0338(10) 0.0305(10) 0.0067(9) 0.0044(9) -0.0008(8)
C12 0.0394(12) 0.0306(10) 0.0346(11) 0.0096(9) 0.0024(9) 0.0069(8)
C13 0.0388(12) 0.0284(10) 0.0331(11) 0.0017(9) 0.0029(9) -0.0045(8)
Mn1 0.0303(3) 0.0201(2) 0.0153(2) 0.00383(15) -0.00031(16) -0.00102(13)
N1 0.0423(10) 0.0362(9) 0.0204(8) -0.0006(8) 0.0059(7) -0.0017(7)
N2 0.0465(10) 0.0377(9) 0.0210(8) -0.0095(8) 0.0056(7) -0.0013(7)
N3 0.0395(10) 0.0266(8) 0.0267(8) 0.0088(7) 0.0000(7) -0.0006(6)
N4 0.0411(10) 0.0305(9) 0.0285(9) 0.0102(7) -0.0062(7) 0.0025(7)
O1 0.0427(9) 0.0303(8) 0.0348(8) -0.0038(6) -0.0075(7) -0.0042(6)
O2 0.0523(10) 0.0427(9) 0.0351(9) -0.0002(7) -0.0131(7) -0.0127(7)

loop_
_atom_type_symbol
_atom_type_description
_atom_type_scat_dispersion_real
_atom_type_scat_dispersion_imag
_atom_type_scat_source
C C 0.0033 0.0016 'International Tables Vol C Tables 4.2.6.8 and 6.1.1.4'
H H 0.0000 0.0000 'International Tables Vol C Tables 4.2.6.8 and 6.1.1.4'
N N 0.0061 0.0033 'International Tables Vol C Tables 4.2.6.8 and 6.1.1.4'
O O 0.0106 0.0060 'International Tables Vol C Tables 4.2.6.8 and 6.1.1.4'
Mn Mn 0.3368 0.7283 'International Tables Vol C Tables 4.2.6.8 and 6.1.1.4'

loop_
_geom_angle_atom_site_label_1
_geom_angle_atom_site_label_2
_geom_angle_atom_site_label_3
_geom_angle_site_symmetry_1
_geom_angle_site_symmetry_3
_geom_angle
_geom_angle_publ_flag
N1 C1 N2 . . 112.07(18) ?
N1 C1 H1 . . 124.0 ?
N2 C1 H1 . . 124.0 ?
C3 C2 N2 . . 104.84(17) ?
C3 C2 C4 . . 130.79(19) ?
N2 C2 C4 . . 124.36(17) ?
C2 C3 N1 . . 110.64(18) ?
C2 C3 H3 . . 124.7 ?
N1 C3 H3 . . 124.7 ?
C6 C4 C5 3_665 . 118.28(17) ?
C6 C4 C2 3_665 . 119.98(17) ?
C5 C4 C2 . . 121.74(17) ?
C6 C5 C4 . . 120.23(18) ?
C6 C5 H5 . . 119.9 ?
C4 C5 H5 . . 119.9 ?
C5 C6 C4 . 3_665 121.50(17) ?
C5 C6 H6 . . 119.3 ?
C4 C6 H6 3_665 . 119.3 ?
N3 C7 N4 . . 111.81(18) ?
N3 C7 H7 . . 124.1 ?
N4 C7 H7 . . 124.1 ?
C9 C8 N4 . . 104.81(16) ?
C9 C8 C10 . . 131.31(18) ?
N4 C8 C10 . . 123.55(17) ?
C8 C9 N3 . . 110.71(17) ?
C8 C9 H9 . . 124.6 ?
N3 C9 H9 . . 124.6 ?
C12 C10 C11 3_576 . 118.30(18) ?
C12 C10 C8 3_576 . 119.65(17) ?
C11 C10 C8 . . 121.96(19) ?
C12 C11 C10 . . 120.5(2) ?
C12 C11 H11 . . 119.7 ?
C10 C11 H11 . . 119.7 ?
C11 C12 C10 . 3_576 121.16(18) ?
C11 C12 H12 . . 119.4 ?
C10 C12 H12 3_576 . 119.4 ?
O1 C13 O2 . . 126.0(2) ?
O1 C13 H13 . . 117.0 ?
O2 C13 H13 . . 117.0 ?
O1 Mn1 O1 . 3_666 180.0 ?
O1 Mn1 N3 . 3_666 88.09(6) ?
O1 Mn1 N3 3_666 3_666 91.91(6) ?
O1 Mn1 N3 . . 91.91(6) ?
O1 Mn1 N3 3_666 . 88.09(6) ?
N3 Mn1 N3 3_666 . 180.00(8) ?
O1 Mn1 N1 . . 88.47(6) ?
O1 Mn1 N1 3_666 . 91.53(6) ?
N3 Mn1 N1 3_666 . 92.34(6) ?
N3 Mn1 N1 . . 87.66(6) ?
O1 Mn1 N1 . 3_666 91.53(6) ?
O1 Mn1 N1 3_666 3_666 88.47(6) ?
N3 Mn1 N1 3_666 3_666 87.66(6) ?
N3 Mn1 N1 . 3_666 92.34(6) ?
N1 Mn1 N1 . 3_666 180.0 ?
C1 N1 C3 . . 104.77(17) ?
C1 N1 Mn1 . . 126.06(13) ?
C3 N1 Mn1 . . 125.06(14) ?
C1 N2 C2 . . 107.68(16) ?
C1 N2 H2 . . 126.2 ?
C2 N2 H2 . . 126.2 ?
C7 N3 C9 . . 104.94(16) ?
C7 N3 Mn1 . . 128.10(14) ?
C9 N3 Mn1 . . 125.79(13) ?
C7 N4 C8 . . 107.72(17) ?
C7 N4 H4 . . 126.1 ?
C8 N4 H4 . . 126.1 ?
C13 O1 Mn1 . . 135.75(13) ?

loop_
_geom_bond_atom_site_label_1
_geom_bond_atom_site_label_2
_geom_bond_site_symmetry_2
_geom_bond_distance
_geom_bond_publ_flag
C1 N1 . 1.312(3) ?
C1 N2 . 1.343(3) ?
C1 H1 . 0.9300 ?
C2 C3 . 1.364(3) ?
C2 N2 . 1.375(3) ?
C2 C4 . 1.462(3) ?
C3 N1 . 1.379(3) ?
C3 H3 . 0.9300 ?
C4 C6 3_665 1.388(3) ?
C4 C5 . 1.391(3) ?
C5 C6 . 1.379(3) ?
C5 H5 . 0.9300 ?
C6 C4 3_665 1.388(3) ?
C6 H6 . 0.9300 ?
C7 N3 . 1.315(3) ?
C7 N4 . 1.338(2) ?
C7 H7 . 0.9300 ?
C8 C9 . 1.362(3) ?
C8 N4 . 1.373(3) ?
C8 C10 . 1.464(3) ?
C9 N3 . 1.369(2) ?
C9 H9 . 0.9300 ?
C10 C12 3_576 1.388(3) ?
C10 C11 . 1.389(3) ?
C11 C12 . 1.382(3) ?
C11 H11 . 0.9300 ?
C12 C10 3_576 1.388(3) ?
C12 H12 . 0.9300 ?
C13 O1 . 1.233(2) ?
C13 O2 . 1.238(2) ?
C13 H13 . 0.9300 ?
Mn1 O1 . 2.1848(13) ?
Mn1 O1 3_666 2.1848(13) ?
Mn1 N3 3_666 2.2376(16) ?
Mn1 N3 . 2.2376(16) ?
Mn1 N1 . 2.2597(17) ?
Mn1 N1 3_666 2.2597(17) ?
N2 H2 . 0.8600 ?
N4 H4 . 0.8600 ?

loop_
_geom_hbond_atom_site_label_D
_geom_hbond_atom_site_label_H
_geom_hbond_atom_site_label_A
_geom_hbond_site_symmetry_A
_geom_hbond_distance_DH
_geom_hbond_distance_HA
_geom_hbond_distance_DA
_geom_hbond_angle_DHA
N2 H2 O2 2_655 0.86 2.00 2.840(2) 165.00
N4 H4 O2 2_555 0.86 1.95 2.736(2) 151.00

loop_
_geom_torsion_atom_site_label_1
_geom_torsion_atom_site_label_2
_geom_torsion_atom_site_label_3
_geom_torsion_atom_site_label_4
_geom_torsion_site_symmetry_1
_geom_torsion_site_symmetry_2
_geom_torsion_site_symmetry_3
_geom_torsion_site_symmetry_4
_geom_torsion
_geom_torsion_publ_flag
N2 C2 C3 N1 . . . . 0.3(2) ?
C4 C2 C3 N1 . . . . -178.5(2) ?
C3 C2 C4 C6 . . . 3_665 -12.5(3) ?
N2 C2 C4 C6 . . . 3_665 168.97(19) ?
C3 C2 C4 C5 . . . . 166.7(2) ?
N2 C2 C4 C5 . . . . -11.9(3) ?
C6 C4 C5 C6 3_665 . . . 0.2(3) ?
C2 C4 C5 C6 . . . . -178.98(18) ?
C4 C5 C6 C4 . . . 3_665 -0.2(3) ?
N4 C8 C9 N3 . . . . 0.8(2) ?
C10 C8 C9 N3 . . . . -172.7(2) ?
C9 C8 C10 C12 . . . 3_576 -7.5(3) ?
N4 C8 C10 C12 . . . 3_576 -179.89(19) ?
C9 C8 C10 C11 . . . . 169.0(2) ?
N4 C8 C10 C11 . . . . -3.4(3) ?
C12 C10 C11 C12 3_576 . . . -0.2(3) ?
C8 C10 C11 C12 . . . . -176.81(19) ?
C10 C11 C12 C10 . . . 3_576 0.3(4) ?
N2 C1 N1 C3 . . . . 0.3(2) ?
N2 C1 N1 Mn1 . . . . -157.68(15) ?
C2 C3 N1 C1 . . . . -0.3(2) ?
C2 C3 N1 Mn1 . . . . 157.90(14) ?
O1 Mn1 N1 C1 . . . . 161.35(18) ?
O1 Mn1 N1 C1 3_666 . . . -18.65(18) ?
N3 Mn1 N1 C1 3_666 . . . -110.62(18) ?
N3 Mn1 N1 C1 . . . . 69.38(18) ?
O1 Mn1 N1 C3 . . . . 7.67(16) ?
O1 Mn1 N1 C3 3_666 . . . -172.33(16) ?
N3 Mn1 N1 C3 3_666 . . . 95.69(16) ?
N3 Mn1 N1 C3 . . . . -84.31(16) ?
N1 C1 N2 C2 . . . . -0.1(2) ?
C3 C2 N2 C1 . . . . -0.1(2) ?
C4 C2 N2 C1 . . . . 178.79(19) ?
N4 C7 N3 C9 . . . . 0.7(2) ?
N4 C7 N3 Mn1 . . . . -167.33(14) ?
C8 C9 N3 C7 . . . . -0.9(2) ?
C8 C9 N3 Mn1 . . . . 167.49(13) ?
O1 Mn1 N3 C7 . . . . -63.64(19) ?
O1 Mn1 N3 C7 3_666 . . . 116.36(19) ?
N1 Mn1 N3 C7 . . . . 24.74(18) ?
N1 Mn1 N3 C7 3_666 . . . -155.26(18) ?
O1 Mn1 N3 C9 . . . . 130.62(16) ?
O1 Mn1 N3 C9 3_666 . . . -49.38(16) ?
N1 Mn1 N3 C9 . . . . -140.99(17) ?
N1 Mn1 N3 C9 3_666 . . . 39.01(17) ?
N3 C7 N4 C8 . . . . -0.3(2) ?
C9 C8 N4 C7 . . . . -0.3(2) ?
C10 C8 N4 C7 . . . . 173.77(19) ?
O2 C13 O1 Mn1 . . . . 151.13(17) ?
N3 Mn1 O1 C13 3_666 . . . 178.4(2) ?
N3 Mn1 O1 C13 . . . . -1.6(2) ?
N1 Mn1 O1 C13 . . . . -89.2(2) ?
N1 Mn1 O1 C13 3_666 . . . 90.8(2) ?
